data_4508375
loop_
_publ_author_name
'Frasco, Daniel A.'
'Lilly, Cassandra P.'
'Boyle, Paul D.'
'Ison, Elon A.'

_publ_section_title
;
 Cp*IrIII-Catalyzed Oxidative Coupling of Benzoic Acids with Alkynes
;
_journal_issue 10
_journal_name_full 'ACS Catalysis'
_journal_page_first 2421
_journal_paper_doi 10.1021/cs400656q
_journal_volume 3
_journal_year 2013
_chemical_formula_sum 'C16 H27 Ir O5 S'
_chemical_formula_weight 523.64
_chemical_name_systematic
; 
 ? 
;
_space_group_IT_number 61
_symmetry_cell_setting orthorhombic
_symmetry_space_group_name_Hall '-P 2ac 2ab'
_symmetry_space_group_name_H-M 'P b c a'
_atom_sites_solution_hydrogens geom
_atom_sites_solution_primary direct
_atom_sites_solution_secondary difmap
_audit_creation_method SHELXL-97
_cell_angle_alpha 90.00
_cell_angle_beta 90.00
_cell_angle_gamma 90.00
_cell_formula_units_Z 8
_cell_length_a 9.218(3)
_cell_length_b 16.424(4)
_cell_length_c 24.589(8)
_cell_measurement_reflns_used 9952
_cell_measurement_temperature 110
_cell_measurement_theta_max 37.82
_cell_measurement_theta_min 2.61
_cell_volume 3722.7(19)
_computing_cell_refinement SAINT
_computing_data_collection Apex2
_computing_data_reduction SAINT
_computing_molecular_graphics NRCVAX
_computing_publication_material cif2tables.py
_computing_structure_refinement XL
_computing_structure_solution XS
_diffrn_ambient_temperature 110
_diffrn_measured_fraction_theta_full 0.994
_diffrn_measured_fraction_theta_max 0.853
_diffrn_measurement_device_type 'Bruker-Nonius Kappa Axis X8 Apex2'
_diffrn_measurement_method 'omega and phi scans'
_diffrn_radiation_monochromator graphite
_diffrn_radiation_source 'fine-focus sealed tube'
_diffrn_radiation_type MoK\a
_diffrn_radiation_wavelength 0.71073
_diffrn_reflns_av_R_equivalents 0.0519
_diffrn_reflns_av_sigmaI/netI 0.0319
_diffrn_reflns_limit_h_max 16
_diffrn_reflns_limit_h_min -16
_diffrn_reflns_limit_k_max 18
_diffrn_reflns_limit_k_min -28
_diffrn_reflns_limit_l_max 43
_diffrn_reflns_limit_l_min -43
_diffrn_reflns_number 195440
_diffrn_reflns_theta_full 39.06
_diffrn_reflns_theta_max 42.75
_diffrn_reflns_theta_min 2.48
_exptl_absorpt_coefficient_mu 7.306
_exptl_absorpt_correction_T_max 0.4502
_exptl_absorpt_correction_T_min 0.2148
_exptl_absorpt_correction_type multi-scan
_exptl_absorpt_process_details SADABS
_exptl_crystal_colour yellow
_exptl_crystal_density_diffrn 1.869
_exptl_crystal_density_method 'not measured'
_exptl_crystal_description prism
_exptl_crystal_F_000 2048
_exptl_crystal_size_max 0.30
_exptl_crystal_size_mid 0.15
_exptl_crystal_size_min 0.13
_refine_diff_density_max 1.194
_refine_diff_density_min -1.164
_refine_diff_density_rms 0.165
_refine_ls_extinction_method none
_refine_ls_goodness_of_fit_ref 1.021
_refine_ls_hydrogen_treatment constr
_refine_ls_matrix_type full
_refine_ls_number_parameters 217
_refine_ls_number_reflns 11597
_refine_ls_number_restraints 0
_refine_ls_restrained_S_all 1.021
_refine_ls_R_factor_all 0.0423
_refine_ls_R_factor_gt 0.0235
_refine_ls_shift/su_max 0.002
_refine_ls_shift/su_mean 0.000
_refine_ls_structure_factor_coef Fsqd
_refine_ls_weighting_details 'calc w=1/[\s^2^(Fo^2^)+(0.0155P)^2^+2.0604P] where P=(Fo^2^+2Fc^2^)/3'
_refine_ls_weighting_scheme calc
_refine_ls_wR_factor_gt 0.0408
_refine_ls_wR_factor_ref 0.0440
_reflns_number_gt 8826
_reflns_number_total 11597
_reflns_threshold_expression >2sigma(I)
_cod_data_source_file cs400656q_si_003.cif
_cod_data_source_block x12119
_cod_original_cell_volume 3723(2)
_cod_original_sg_symbol_H-M 'P bca'
_cod_database_code 4508375

loop_
_symmetry_equiv_pos_as_xyz
'x, y, z'
'x+1/2, -y+1/2, -z'
'-x, y+1/2, -z+1/2'
'-x+1/2, -y, z+1/2'
'-x, -y, -z'
'-x-1/2, y-1/2, z'
'x, -y-1/2, z-1/2'
'x-1/2, y, -z-1/2'

loop_
_atom_site_label
_atom_site_type_symbol
_atom_site_fract_x
_atom_site_fract_y
_atom_site_fract_z
_atom_site_U_iso_or_equiv
_atom_site_adp_type
_atom_site_occupancy
_atom_site_symmetry_multiplicity
_atom_site_calc_flag
_atom_site_refinement_flags
Ir1 Ir 0.731182(6) 0.179396(3) 0.126952(2) 0.00900(1) Uani 1 1 d .
S1 S 0.57859(4) 0.24402(2) 0.189048(14) 0.01134(6) Uani 1 1 d .
O1 O 0.65574(12) 0.28019(7) 0.23590(4) 0.0160(2) Uani 1 1 d .
C1 C 0.44732(17) 0.17516(10) 0.21464(6) 0.0167(3) Uani 1 1 d .
H1A H 0.4963 0.1290 0.2320 0.025 Uiso 1 1 calc R
H1B H 0.3868 0.1554 0.1847 0.025 Uiso 1 1 calc R
H1C H 0.3862 0.2030 0.2414 0.025 Uiso 1 1 calc R
C2 C 0.46232(18) 0.32006(10) 0.16168(7) 0.0190(3) Uani 1 1 d .
H2A H 0.5188 0.3693 0.1539 0.028 Uiso 1 1 calc R
H2B H 0.3860 0.3329 0.1881 0.028 Uiso 1 1 calc R
H2C H 0.4181 0.2999 0.1280 0.028 Uiso 1 1 calc R
O2 O 0.74665(11) 0.10540(7) 0.19627(4) 0.01304(19) Uani 1 1 d .
O3 O 0.86009(15) -0.00079(7) 0.15759(5) 0.0245(3) Uani 1 1 d .
C3 C 0.79683(16) 0.03156(9) 0.19568(6) 0.0151(3) Uani 1 1 d .
C4 C 0.7710(2) -0.01311(11) 0.24877(7) 0.0250(4) Uani 1 1 d .
H4A H 0.6686 -0.0082 0.2590 0.038 Uiso 1 1 calc R
H4B H 0.8317 0.0108 0.2773 0.038 Uiso 1 1 calc R
H4C H 0.7959 -0.0707 0.2443 0.038 Uiso 1 1 calc R
O4 O 0.57507(12) 0.09105(7) 0.10938(4) 0.0153(2) Uani 1 1 d .
O5 O 0.40899(13) 0.17428(7) 0.07235(5) 0.0203(2) Uani 1 1 d .
C5 C 0.45581(16) 0.10636(10) 0.08417(6) 0.0156(3) Uani 1 1 d .
C6 C 0.3710(2) 0.03029(11) 0.07035(8) 0.0285(4) Uani 1 1 d .
H6A H 0.4366 -0.0106 0.0549 0.043 Uiso 1 1 calc R
H6B H 0.2954 0.0436 0.0438 0.043 Uiso 1 1 calc R
H6C H 0.3259 0.0086 0.1034 0.043 Uiso 1 1 calc R
C7 C 0.89126(16) 0.15087(9) 0.06589(6) 0.0147(3) Uani 1 1 d .
C8 C 0.96119(16) 0.19414(9) 0.10976(6) 0.0132(3) Uani 1 1 d .
C9 C 0.89444(16) 0.27265(9) 0.11493(6) 0.0136(3) Uani 1 1 d .
C10 C 0.78562(16) 0.27897(9) 0.07272(6) 0.0146(3) Uani 1 1 d .
C11 C 0.78435(16) 0.20488(10) 0.04276(6) 0.0146(3) Uani 1 1 d .
C12 C 0.9296(2) 0.06860(10) 0.04437(7) 0.0228(3) Uani 1 1 d .
H12A H 0.9873 0.0392 0.0715 0.034 Uiso 1 1 calc R
H12B H 0.9860 0.0746 0.0108 0.034 Uiso 1 1 calc R
H12C H 0.8406 0.0381 0.0367 0.034 Uiso 1 1 calc R
C13 C 1.08392(17) 0.16286(11) 0.14309(7) 0.0199(3) Uani 1 1 d .
H13A H 1.0663 0.1057 0.1524 0.030 Uiso 1 1 calc R
H13B H 1.0920 0.1950 0.1765 0.030 Uiso 1 1 calc R
H13C H 1.1743 0.1673 0.1223 0.030 Uiso 1 1 calc R
C14 C 0.9402(2) 0.33977(10) 0.15258(7) 0.0210(3) Uani 1 1 d .
H14A H 0.8568 0.3749 0.1604 0.031 Uiso 1 1 calc R
H14B H 1.0170 0.3720 0.1354 0.031 Uiso 1 1 calc R
H14C H 0.9766 0.3163 0.1866 0.031 Uiso 1 1 calc R
C15 C 0.6991(2) 0.35291(11) 0.05831(7) 0.0254(4) Uani 1 1 d .
H15A H 0.7025 0.3918 0.0885 0.038 Uiso 1 1 calc R
H15B H 0.5983 0.3372 0.0514 0.038 Uiso 1 1 calc R
H15C H 0.7400 0.3782 0.0256 0.038 Uiso 1 1 calc R
C16 C 0.6926(2) 0.18790(11) -0.00629(6) 0.0232(3) Uani 1 1 d .
H16A H 0.6800 0.1290 -0.0104 0.035 Uiso 1 1 calc R
H16B H 0.7403 0.2099 -0.0387 0.035 Uiso 1 1 calc R
H16C H 0.5975 0.2137 -0.0018 0.035 Uiso 1 1 calc R

loop_
_atom_site_aniso_label
_atom_site_aniso_U_11
_atom_site_aniso_U_22
_atom_site_aniso_U_33
_atom_site_aniso_U_23
_atom_site_aniso_U_13
_atom_site_aniso_U_12
Ir1 0.00884(2) 0.00847(2) 0.00970(2) -0.00002(2) 0.00055(2) -0.00008(2)
S1 0.01132(14) 0.01051(14) 0.01220(14) -0.00037(12) 0.00155(11) 0.00063(11)
O1 0.0171(5) 0.0161(5) 0.0147(5) -0.0041(4) 0.0001(4) -0.0012(4)
C1 0.0136(6) 0.0184(7) 0.0182(7) 0.0023(6) 0.0046(5) -0.0024(5)
C2 0.0198(7) 0.0154(7) 0.0218(7) 0.0004(6) 0.0004(6) 0.0062(6)
O2 0.0152(5) 0.0104(5) 0.0136(4) 0.0016(4) -0.0007(3) 0.0013(3)
O3 0.0358(7) 0.0140(5) 0.0236(6) 0.0002(5) 0.0080(5) 0.0058(5)
C3 0.0173(7) 0.0109(6) 0.0173(6) 0.0012(5) -0.0014(5) -0.0002(5)
C4 0.0428(10) 0.0123(7) 0.0199(7) 0.0044(6) 0.0023(7) 0.0009(7)
O4 0.0153(5) 0.0131(5) 0.0176(5) 0.0006(4) -0.0031(4) -0.0024(4)
O5 0.0168(5) 0.0189(6) 0.0253(6) 0.0018(5) -0.0025(4) 0.0011(4)
C5 0.0145(6) 0.0174(7) 0.0149(6) -0.0008(5) -0.0007(5) -0.0030(5)
C6 0.0243(9) 0.0212(8) 0.0399(10) -0.0019(8) -0.0118(7) -0.0064(7)
C7 0.0163(7) 0.0128(6) 0.0150(6) -0.0013(5) 0.0058(5) -0.0016(5)
C8 0.0106(6) 0.0142(6) 0.0149(6) 0.0009(5) 0.0030(5) -0.0020(5)
C9 0.0143(6) 0.0121(6) 0.0143(6) 0.0012(5) 0.0022(5) -0.0021(5)
C10 0.0177(7) 0.0132(6) 0.0130(6) 0.0035(5) 0.0034(5) -0.0004(5)
C11 0.0163(7) 0.0168(7) 0.0106(6) 0.0009(5) 0.0029(5) -0.0034(5)
C12 0.0308(9) 0.0160(7) 0.0217(8) -0.0040(6) 0.0119(7) 0.0002(6)
C13 0.0120(7) 0.0249(8) 0.0228(7) 0.0026(6) 0.0011(5) 0.0014(6)
C14 0.0286(9) 0.0148(7) 0.0195(8) -0.0012(6) 0.0020(6) -0.0068(6)
C15 0.0311(9) 0.0208(8) 0.0244(8) 0.0115(7) 0.0053(7) 0.0077(7)
C16 0.0250(8) 0.0321(10) 0.0124(6) -0.0009(6) -0.0017(6) -0.0065(7)

loop_
_atom_type_symbol
_atom_type_description
_atom_type_scat_dispersion_real
_atom_type_scat_dispersion_imag
_atom_type_scat_source
C C 0.0033 0.0016 'International Tables Vol C Tables 4.2.6.8 and 6.1.1.4'
H H 0.0000 0.0000 'International Tables Vol C Tables 4.2.6.8 and 6.1.1.4'
Ir Ir -1.4442 7.9887 'International Tables Vol C Tables 4.2.6.8 and 6.1.1.4'
O O 0.0106 0.0060 'International Tables Vol C Tables 4.2.6.8 and 6.1.1.4'
S S 0.1246 0.1234 'International Tables Vol C Tables 4.2.6.8 and 6.1.1.4'

loop_
_geom_angle_atom_site_label_1
_geom_angle_atom_site_label_2
_geom_angle_atom_site_label_3
_geom_angle
O4 Ir1 O2 79.19(4)
O4 Ir1 C7 100.16(5)
O2 Ir1 C7 113.16(5)
O4 Ir1 C9 160.22(5)
O2 Ir1 C9 118.22(5)
C7 Ir1 C9 65.39(6)
O4 Ir1 C11 95.30(5)
O2 Ir1 C11 150.70(5)
C7 Ir1 C11 38.97(6)
C9 Ir1 C11 64.94(6)
O4 Ir1 C10 123.78(5)
O2 Ir1 C10 156.99(5)
C7 Ir1 C10 65.01(6)
C9 Ir1 C10 38.99(6)
C11 Ir1 C10 38.29(6)
O4 Ir1 C8 135.12(5)
O2 Ir1 C8 98.98(5)
C7 Ir1 C8 38.93(6)
C9 Ir1 C8 38.57(6)
C11 Ir1 C8 64.70(6)
C10 Ir1 C8 64.61(6)
O4 Ir1 S1 92.07(4)
O2 Ir1 S1 76.86(4)
C7 Ir1 S1 165.36(4)
C9 Ir1 S1 100.75(4)
C11 Ir1 S1 132.35(4)
C10 Ir1 S1 101.47(4)
C8 Ir1 S1 131.65(4)
O1 S1 C1 107.96(7)
O1 S1 C2 107.62(7)
C1 S1 C2 99.86(8)
O1 S1 Ir1 113.76(5)
C1 S1 Ir1 110.73(6)
C2 S1 Ir1 115.82(6)
S1 C1 H1A 109.5
S1 C1 H1B 109.5
H1A C1 H1B 109.5
S1 C1 H1C 109.5
H1A C1 H1C 109.5
H1B C1 H1C 109.5
S1 C2 H2A 109.5
S1 C2 H2B 109.5
H2A C2 H2B 109.5
S1 C2 H2C 109.5
H2A C2 H2C 109.5
H2B C2 H2C 109.5
C3 O2 Ir1 123.79(9)
O3 C3 O2 125.71(14)
O3 C3 C4 121.56(15)
O2 C3 C4 112.73(13)
C3 C4 H4A 109.5
C3 C4 H4B 109.5
H4A C4 H4B 109.5
C3 C4 H4C 109.5
H4A C4 H4C 109.5
H4B C4 H4C 109.5
C5 O4 Ir1 123.53(10)
O5 C5 O4 126.19(14)
O5 C5 C6 120.94(14)
O4 C5 C6 112.86(14)
C5 C6 H6A 109.5
C5 C6 H6B 109.5
H6A C6 H6B 109.5
C5 C6 H6C 109.5
H6A C6 H6C 109.5
H6B C6 H6C 109.5
C11 C7 C8 107.27(13)
C11 C7 C12 125.33(15)
C8 C7 C12 127.19(15)
C11 C7 Ir1 70.94(8)
C8 C7 Ir1 71.23(8)
C12 C7 Ir1 127.23(11)
C9 C8 C7 108.50(13)
C9 C8 C13 125.98(14)
C7 C8 C13 125.51(14)
C9 C8 Ir1 70.42(8)
C7 C8 Ir1 69.84(8)
C13 C8 Ir1 126.55(11)
C8 C9 C10 107.35(13)
C8 C9 C14 126.50(14)
C10 C9 C14 125.79(14)
C8 C9 Ir1 71.01(8)
C10 C9 Ir1 70.56(8)
C14 C9 Ir1 129.07(11)
C11 C10 C9 108.41(13)
C11 C10 C15 124.58(15)
C9 C10 C15 126.71(15)
C11 C10 Ir1 70.82(9)
C9 C10 Ir1 70.45(8)
C15 C10 Ir1 129.40(11)
C10 C11 C7 108.44(13)
C10 C11 C16 125.48(15)
C7 C11 C16 126.02(15)
C10 C11 Ir1 70.89(8)
C7 C11 Ir1 70.09(8)
C16 C11 Ir1 127.21(11)
C7 C12 H12A 109.5
C7 C12 H12B 109.5
H12A C12 H12B 109.5
C7 C12 H12C 109.5
H12A C12 H12C 109.5
H12B C12 H12C 109.5
C8 C13 H13A 109.5
C8 C13 H13B 109.5
H13A C13 H13B 109.5
C8 C13 H13C 109.5
H13A C13 H13C 109.5
H13B C13 H13C 109.5
C9 C14 H14A 109.5
C9 C14 H14B 109.5
H14A C14 H14B 109.5
C9 C14 H14C 109.5
H14A C14 H14C 109.5
H14B C14 H14C 109.5
C10 C15 H15A 109.5
C10 C15 H15B 109.5
H15A C15 H15B 109.5
C10 C15 H15C 109.5
H15A C15 H15C 109.5
H15B C15 H15C 109.5
C11 C16 H16A 109.5
C11 C16 H16B 109.5
H16A C16 H16B 109.5
C11 C16 H16C 109.5
H16A C16 H16C 109.5
H16B C16 H16C 109.5

loop_
_geom_bond_atom_site_label_1
_geom_bond_atom_site_label_2
_geom_bond_distance
Ir1 O4 2.0888(11)
Ir1 O2 2.0983(12)
Ir1 C7 2.1568(15)
Ir1 C9 2.1675(15)
Ir1 C11 2.1681(16)
Ir1 C10 2.1690(15)
Ir1 C8 2.1754(16)
Ir1 S1 2.3316(6)
S1 O1 1.4784(12)
S1 C1 1.7717(15)
S1 C2 1.7780(16)
C1 H1A 0.9800
C1 H1B 0.9800
C1 H1C 0.9800
C2 H2A 0.9800
C2 H2B 0.9800
C2 H2C 0.9800
O2 C3 1.2979(19)
O3 C3 1.2245(19)
C3 C4 1.516(2)
C4 H4A 0.9800
C4 H4B 0.9800
C4 H4C 0.9800
O4 C5 1.2869(18)
O5 C5 1.2309(19)
C5 C6 1.513(2)
C6 H6A 0.9800
C6 H6B 0.9800
C6 H6C 0.9800
C7 C11 1.443(2)
C7 C8 1.444(2)
C7 C12 1.493(2)
C8 C9 1.434(2)
C8 C13 1.488(2)
C9 C10 1.447(2)
C9 C14 1.500(2)
C10 C11 1.423(2)
C10 C15 1.495(2)
C11 C16 1.499(2)
C12 H12A 0.9800
C12 H12B 0.9800
C12 H12C 0.9800
C13 H13A 0.9800
C13 H13B 0.9800
C13 H13C 0.9800
C14 H14A 0.9800
C14 H14B 0.9800
C14 H14C 0.9800
C15 H15A 0.9800
C15 H15B 0.9800
C15 H15C 0.9800
C16 H16A 0.9800
C16 H16B 0.9800
C16 H16C 0.9800

loop_
_geom_torsion_atom_site_label_1
_geom_torsion_atom_site_label_2
_geom_torsion_atom_site_label_3
_geom_torsion_atom_site_label_4
_geom_torsion
O4 Ir1 S1 O1 145.88(6)
O2 Ir1 S1 O1 67.48(6)
C7 Ir1 S1 O1 -67.30(18)
C9 Ir1 S1 O1 -49.26(7)
C11 Ir1 S1 O1 -115.04(7)
C10 Ir1 S1 O1 -89.02(7)
C8 Ir1 S1 O1 -22.92(8)
O4 Ir1 S1 C1 24.09(7)
O2 Ir1 S1 C1 -54.31(7)
C7 Ir1 S1 C1 170.91(18)
C9 Ir1 S1 C1 -171.05(7)
C11 Ir1 S1 C1 123.18(8)
C10 Ir1 S1 C1 149.19(7)
C8 Ir1 S1 C1 -144.70(8)
O4 Ir1 S1 C2 -88.64(7)
O2 Ir1 S1 C2 -167.04(7)
C7 Ir1 S1 C2 58.18(18)
C9 Ir1 S1 C2 76.22(8)
C11 Ir1 S1 C2 10.45(9)
C10 Ir1 S1 C2 36.46(8)
C8 Ir1 S1 C2 102.56(9)
O4 Ir1 O2 C3 68.32(11)
C7 Ir1 O2 C3 -28.21(12)
C9 Ir1 O2 C3 -101.68(12)
C11 Ir1 O2 C3 -13.17(17)
C10 Ir1 O2 C3 -108.51(16)
C8 Ir1 O2 C3 -66.12(12)
S1 Ir1 O2 C3 163.04(11)
Ir1 O2 C3 O3 11.1(2)
Ir1 O2 C3 C4 -169.65(11)
O2 Ir1 O4 C5 144.44(12)
C7 Ir1 O4 C5 -103.69(12)
C9 Ir1 O4 C5 -62.4(2)
C11 Ir1 O4 C5 -64.64(12)
C10 Ir1 O4 C5 -37.05(14)
C8 Ir1 O4 C5 -123.64(12)
S1 Ir1 O4 C5 68.23(12)
Ir1 O4 C5 O5 -8.5(2)
Ir1 O4 C5 C6 172.68(11)
O4 Ir1 C7 C11 85.85(9)
O2 Ir1 C7 C11 168.35(8)
C9 Ir1 C7 C11 -79.95(9)
C10 Ir1 C7 C11 -36.82(9)
C8 Ir1 C7 C11 -116.68(13)
S1 Ir1 C7 C11 -60.4(2)
O4 Ir1 C7 C8 -157.47(8)
O2 Ir1 C7 C8 -74.97(9)
C9 Ir1 C7 C8 36.73(9)
C11 Ir1 C7 C8 116.68(13)
C10 Ir1 C7 C8 79.87(9)
S1 Ir1 C7 C8 56.3(2)
O4 Ir1 C7 C12 -34.54(15)
O2 Ir1 C7 C12 47.96(16)
C9 Ir1 C7 C12 159.67(16)
C11 Ir1 C7 C12 -120.38(18)
C10 Ir1 C7 C12 -157.20(17)
C8 Ir1 C7 C12 122.93(19)
S1 Ir1 C7 C12 179.21(11)
C11 C7 C8 C9 2.13(16)
C12 C7 C8 C9 176.99(14)
Ir1 C7 C8 C9 -60.04(10)
C11 C7 C8 C13 -176.68(14)
C12 C7 C8 C13 -1.8(2)
Ir1 C7 C8 C13 121.15(15)
C11 C7 C8 Ir1 62.17(10)
C12 C7 C8 Ir1 -122.97(15)
O4 Ir1 C8 C9 151.61(8)
O2 Ir1 C8 C9 -124.73(8)
C7 Ir1 C8 C9 119.30(13)
C11 Ir1 C8 C9 80.87(9)
C10 Ir1 C8 C9 38.31(9)
S1 Ir1 C8 C9 -44.37(10)
O4 Ir1 C8 C7 32.31(12)
O2 Ir1 C8 C7 115.97(9)
C9 Ir1 C8 C7 -119.30(13)
C11 Ir1 C8 C7 -38.43(9)
C10 Ir1 C8 C7 -80.99(10)
S1 Ir1 C8 C7 -163.67(7)
O4 Ir1 C8 C13 -87.56(15)
O2 Ir1 C8 C13 -3.90(14)
C7 Ir1 C8 C13 -119.87(18)
C9 Ir1 C8 C13 120.83(17)
C11 Ir1 C8 C13 -158.31(16)
C10 Ir1 C8 C13 159.14(16)
S1 Ir1 C8 C13 76.46(15)
C7 C8 C9 C10 -1.88(16)
C13 C8 C9 C10 176.92(14)
Ir1 C8 C9 C10 -61.56(10)
C7 C8 C9 C14 -175.25(14)
C13 C8 C9 C14 3.6(2)
Ir1 C8 C9 C14 125.07(15)
C7 C8 C9 Ir1 59.68(10)
C13 C8 C9 Ir1 -121.52(15)
O4 Ir1 C9 C8 -82.61(17)
O2 Ir1 C9 C8 67.12(9)
C7 Ir1 C9 C8 -37.07(9)
C11 Ir1 C9 C8 -80.20(9)
C10 Ir1 C9 C8 -117.12(12)
S1 Ir1 C9 C8 147.87(8)
O4 Ir1 C9 C10 34.51(19)
O2 Ir1 C9 C10 -175.76(8)
C7 Ir1 C9 C10 80.05(9)
C11 Ir1 C9 C10 36.92(9)
C8 Ir1 C9 C10 117.12(12)
S1 Ir1 C9 C10 -95.01(8)
O4 Ir1 C9 C14 155.32(14)
O2 Ir1 C9 C14 -54.95(16)
C7 Ir1 C9 C14 -159.13(16)
C11 Ir1 C9 C14 157.73(16)
C10 Ir1 C9 C14 120.81(18)
C8 Ir1 C9 C14 -122.07(18)
S1 Ir1 C9 C14 25.80(15)
C8 C9 C10 C11 0.90(16)
C14 C9 C10 C11 174.34(14)
Ir1 C9 C10 C11 -60.95(10)
C8 C9 C10 C15 -173.02(14)
C14 C9 C10 C15 0.4(2)
Ir1 C9 C10 C15 125.13(16)
C8 C9 C10 Ir1 61.85(10)
C14 C9 C10 Ir1 -124.72(15)
O4 Ir1 C10 C11 -48.09(10)
O2 Ir1 C10 C11 128.16(13)
C7 Ir1 C10 C11 37.46(9)
C9 Ir1 C10 C11 118.58(13)
C8 Ir1 C10 C11 80.68(9)
S1 Ir1 C10 C11 -148.46(8)
O4 Ir1 C10 C9 -166.66(8)
O2 Ir1 C10 C9 9.59(17)
C7 Ir1 C10 C9 -81.12(9)
C11 Ir1 C10 C9 -118.58(13)
C8 Ir1 C10 C9 -37.90(8)
S1 Ir1 C10 C9 92.96(8)
O4 Ir1 C10 C15 71.38(17)
O2 Ir1 C10 C15 -112.37(17)
C7 Ir1 C10 C15 156.93(17)
C9 Ir1 C10 C15 -121.95(19)
C11 Ir1 C10 C15 119.47(19)
C8 Ir1 C10 C15 -159.86(17)
S1 Ir1 C10 C15 -28.99(16)
C9 C10 C11 C7 0.41(16)
C15 C10 C11 C7 174.50(14)
Ir1 C10 C11 C7 -60.30(10)
C9 C10 C11 C16 -176.67(14)
C15 C10 C11 C16 -2.6(2)
Ir1 C10 C11 C16 122.61(15)
C9 C10 C11 Ir1 60.71(10)
C15 C10 C11 Ir1 -125.20(15)
C8 C7 C11 C10 -1.56(16)
C12 C7 C11 C10 -176.54(14)
Ir1 C7 C11 C10 60.80(10)
C8 C7 C11 C16 175.50(14)
C12 C7 C11 C16 0.5(2)
Ir1 C7 C11 C16 -122.13(15)
C8 C7 C11 Ir1 -62.36(10)
C12 C7 C11 Ir1 122.66(15)
O4 Ir1 C11 C10 141.60(9)
O2 Ir1 C11 C10 -141.09(10)
C7 Ir1 C11 C10 -118.78(13)
C9 Ir1 C11 C10 -37.58(9)
C8 Ir1 C11 C10 -80.39(9)
S1 Ir1 C11 C10 43.92(11)
O4 Ir1 C11 C7 -99.62(9)
O2 Ir1 C11 C7 -22.30(15)
C9 Ir1 C11 C7 81.20(10)
C10 Ir1 C11 C7 118.78(13)
C8 Ir1 C11 C7 38.39(9)
S1 Ir1 C11 C7 162.70(7)
O4 Ir1 C11 C16 21.06(15)
O2 Ir1 C11 C16 98.37(17)
C7 Ir1 C11 C16 120.68(19)
C9 Ir1 C11 C16 -158.12(17)
C10 Ir1 C11 C16 -120.54(19)
C8 Ir1 C11 C16 159.07(17)
S1 Ir1 C11 C16 -76.62(16)
